data_4104906
loop_
_publ_author_name
'I-Hon Chen'
'Liang Yin'
'Wataru Itano'
'Motomu Kanai'
'Masakatsu Shibasaki'

_publ_section_title
;
 Catalytic Asymmetric Synthesis of Chiral Tertiary Organoboronic Esters
 through Conjugate Boration of \b-Substituted Cyclic Enones
;
_journal_name_full 'Journal of the American Chemical Society'
_journal_page_first 11664
_journal_page_last 11665
_journal_paper_doi 10.1021/ja9045839
_journal_volume 131
_journal_year 2009
_chemical_formula_moiety 'C19 H20 O3 '
_chemical_formula_sum 'C19 H20 O3'
_chemical_formula_weight 296.37
_space_group_IT_number 19
_symmetry_cell_setting orthorhombic
_symmetry_Int_Tables_number 19
_symmetry_space_group_name_Hall 'P 2ac 2ab'
_symmetry_space_group_name_H-M 'P 21 21 21'
_cell_angle_alpha 90.0000
_cell_angle_beta 90.0000
_cell_angle_gamma 90.0000
_cell_formula_units_Z 4
_cell_length_a 8.40672(19)
_cell_length_b 10.1690(2)
_cell_length_c 17.6972(4)
_cell_measurement_reflns_used 14781
_cell_measurement_temperature 296.1
_cell_measurement_theta_max 68.3
_cell_measurement_theta_min 4.3
_cell_volume 1512.90(6)
_computing_cell_refinement PROCESS-AUTO
_computing_data_collection PROCESS-AUTO
_computing_data_reduction CrystalStructure
_computing_publication_material 'CrystalStructure 3.8'
_computing_structure_refinement CRYSTALS
_computing_structure_solution SIR92
_diffrn_detector_area_resol_mean 10.00
_diffrn_measured_fraction_theta_full 0.991
_diffrn_measured_fraction_theta_max 0.991
_diffrn_measurement_device_type 'Rigaku RAXIS-RAPID'
_diffrn_measurement_method \w
_diffrn_radiation_type 'Cu K\a'
_diffrn_radiation_wavelength 1.54187
_diffrn_reflns_av_R_equivalents 0.042
_diffrn_reflns_limit_h_max 9
_diffrn_reflns_limit_h_min -9
_diffrn_reflns_limit_k_max 12
_diffrn_reflns_limit_k_min -12
_diffrn_reflns_limit_l_max 20
_diffrn_reflns_limit_l_min -21
_diffrn_reflns_number 17403
_diffrn_reflns_theta_full 68.23
_diffrn_reflns_theta_max 68.23
_exptl_absorpt_coefficient_mu 0.698
_exptl_absorpt_correction_T_max 0.898
_exptl_absorpt_correction_T_min 0.793
_exptl_absorpt_correction_type multi-scan
_exptl_absorpt_process_details
;
    Higashi, T. (1995). Program for Absorption Correction.
    Rigaku Corporation, Tokyo, Japan.
;
_exptl_crystal_colour colorless
_exptl_crystal_density_diffrn 1.301
_exptl_crystal_description needle
_exptl_crystal_F_000 632.00
_exptl_crystal_size_max 0.42
_exptl_crystal_size_mid 0.16
_exptl_crystal_size_min 0.16
_refine_diff_density_max 0.27
_refine_diff_density_min -0.30
_refine_ls_extinction_method none
_refine_ls_goodness_of_fit_ref 0.835
_refine_ls_hydrogen_treatment refall
_refine_ls_number_parameters 279
_refine_ls_number_reflns 2750
_refine_ls_R_factor_gt 0.0345
_refine_ls_shift/su_max 0.0000
_refine_ls_structure_factor_coef Fsqd
_refine_ls_weighting_details 'w = 1/[1.0000\s(Fo^2^)]/(4Fo^2^)'
_refine_ls_weighting_scheme calc
_refine_ls_wR_factor_ref 0.0857
_reflns_number_gt 2106
_reflns_number_total 2750
_reflns_threshold_expression F^2^>2.0\s(F^2^)
_cod_data_source_file ja9045839_si_003.cif
_cod_data_source_block '_090708'
_cod_original_formula_sum 'C19 H20 O3 '
_cod_database_code 4104906

loop_
_symmetry_equiv_pos_site_id
_symmetry_equiv_pos_as_xyz
1 +X,+Y,+Z
2 1/2+X,1/2-Y,-Z
3 -X,1/2+Y,1/2-Z
4 1/2-X,-Y,1/2+Z

loop_
_atom_site_label
_atom_site_type_symbol
_atom_site_fract_x
_atom_site_fract_y
_atom_site_fract_z
_atom_site_U_iso_or_equiv
_atom_site_adp_type
_atom_site_occupancy
_atom_site_symmetry_multiplicity
_atom_site_calc_flag
O(1) O 0.1299(2) 0.27721(18) 0.51583(9) 0.0459(4) Uani 1.00 1 d
O(2) O 0.10186(18) 0.26896(14) 0.76748(8) 0.0378(3) Uani 1.00 1 d
O(3) O 0.0899(2) 0.56898(14) 0.66238(9) 0.0466(4) Uani 1.00 1 d
C(4) C 0.3236(2) 0.44629(19) 0.53808(12) 0.0327(5) Uani 1.00 1 d
C(5) C 0.1761(2) 0.34720(19) 0.64850(11) 0.0315(5) Uani 1.00 1 d
C(6) C 0.4631(2) 0.4925(2) 0.57162(12) 0.0382(5) Uani 1.00 1 d
C(7) C 0.1127(2) 0.22357(19) 0.69060(11) 0.0326(5) Uani 1.00 1 d
C(8) C -0.0538(2) 0.1840(2) 0.66305(13) 0.0407(6) Uani 1.00 1 d
C(9) C 0.2465(2) 0.3219(2) 0.56871(11) 0.0344(5) Uani 1.00 1 d
C(10) C 0.0516(2) 0.4560(2) 0.64779(12) 0.0380(5) Uani 1.00 1 d
C(11) C 0.2351(2) 0.1135(2) 0.68493(12) 0.0385(5) Uani 1.00 1 d
C(12) C 0.3348(2) 0.6283(2) 0.45174(13) 0.0419(6) Uani 1.00 1 d
C(13) C 0.2606(2) 0.5153(2) 0.47779(12) 0.0369(5) Uani 1.00 1 d
C(14) C 0.3813(3) 0.1275(2) 0.72062(15) 0.0514(7) Uani 1.00 1 d
C(15) C -0.1153(3) 0.4192(2) 0.62812(16) 0.0498(7) Uani 1.00 1 d
C(16) C 0.4722(2) 0.6748(2) 0.48624(14) 0.0446(6) Uani 1.00 1 d
C(17) C 0.5361(2) 0.6060(2) 0.54630(14) 0.0444(6) Uani 1.00 1 d
C(18) C -0.1721(3) 0.2962(2) 0.67056(15) 0.0508(7) Uani 1.00 1 d
C(19) C 0.2095(3) 0.0008(2) 0.64196(16) 0.0562(8) Uani 1.00 1 d
C(20) C 0.4995(3) 0.0321(3) 0.7117(2) 0.0724(10) Uani 1.00 1 d
C(21) C 0.3258(5) -0.0934(3) 0.6338(2) 0.0798(11) Uani 1.00 1 d
C(22) C 0.4706(5) -0.0779(3) 0.6677(2) 0.0847(12) Uani 1.00 1 d
H(1) H 0.332(2) 0.2527(19) 0.5733(11) 0.033(5) Uiso 1.00 1 c
H(2) H 0.130(3) 0.196(3) 0.5176(17) 0.088(11) Uiso 1.00 1 c
H(3) H 0.510(2) 0.443(2) 0.6103(13) 0.041(6) Uiso 1.00 1 c
H(4) H 0.641(2) 0.636(2) 0.5704(13) 0.055(6) Uiso 1.00 1 c
H(5) H 0.521(2) 0.752(2) 0.4686(12) 0.045(6) Uiso 1.00 1 c
H(6) H 0.291(2) 0.670(2) 0.4077(11) 0.036(5) Uiso 1.00 1 c
H(7) H 0.164(2) 0.483(2) 0.4534(11) 0.037(5) Uiso 1.00 1 c
H(8) H -0.190(2) 0.498(2) 0.6395(14) 0.059(7) Uiso 1.00 1 c
H(9) H -0.114(2) 0.392(2) 0.5742(13) 0.052(6) Uiso 1.00 1 c
H(10) H -0.190(2) 0.315(2) 0.7273(14) 0.053(6) Uiso 1.00 1 c
H(11) H -0.281(2) 0.270(2) 0.6513(12) 0.049(6) Uiso 1.00 1 c
H(12) H -0.093(2) 0.1079(19) 0.6948(11) 0.029(5) Uiso 1.00 1 c
H(13) H -0.047(2) 0.151(2) 0.6099(13) 0.043(6) Uiso 1.00 1 c
H(14) H 0.395(2) 0.201(2) 0.7521(13) 0.053(7) Uiso 1.00 1 c
H(15) H 0.594(3) 0.053(2) 0.7377(15) 0.075(9) Uiso 1.00 1 c
H(16) H 0.552(3) -0.146(3) 0.6634(17) 0.100(11) Uiso 1.00 1 c
H(17) H 0.314(3) -0.176(3) 0.5962(16) 0.087(9) Uiso 1.00 1 c
H(18) H 0.106(3) -0.012(2) 0.6194(14) 0.064(8) Uiso 1.00 1 c
H(19) H 0.270(2) 0.3869(19) 0.6801(10) 0.032(5) Uiso 1.00 1 c
H(20) H 0.044(3) 0.205(2) 0.7964(15) 0.067(8) Uiso 1.00 1 c

loop_
_atom_site_aniso_label
_atom_site_aniso_U_11
_atom_site_aniso_U_22
_atom_site_aniso_U_33
_atom_site_aniso_U_12
_atom_site_aniso_U_13
_atom_site_aniso_U_23
O(1) 0.0555(10) 0.0460(10) 0.0361(8) -0.0120(8) -0.0034(7) -0.0051(7)
O(2) 0.0422(8) 0.0415(8) 0.0297(7) -0.0081(7) 0.0061(6) -0.0042(6)
O(3) 0.0536(9) 0.0343(8) 0.0518(9) 0.0018(7) 0.0145(7) -0.0037(7)
C(4) 0.0311(10) 0.0334(10) 0.0337(10) 0.0054(8) 0.0039(9) -0.0043(9)
C(5) 0.0302(10) 0.0335(11) 0.0308(10) -0.0027(8) 0.0022(9) -0.0027(8)
C(6) 0.0340(11) 0.0401(12) 0.0404(11) 0.0026(10) -0.0010(9) 0.0048(10)
C(7) 0.0344(10) 0.0338(10) 0.0295(9) -0.0029(9) 0.0013(8) -0.0046(8)
C(8) 0.0388(12) 0.0456(12) 0.0376(12) -0.0116(10) 0.0010(9) -0.0030(10)
C(9) 0.0355(11) 0.0352(10) 0.0325(10) 0.0011(9) 0.0006(9) -0.0020(9)
C(10) 0.0403(12) 0.0429(12) 0.0309(10) 0.0027(9) 0.0062(9) 0.0001(9)
C(11) 0.0398(12) 0.0394(11) 0.0362(11) -0.0023(10) 0.0092(9) 0.0082(9)
C(12) 0.0442(13) 0.0415(12) 0.0401(12) 0.0100(10) 0.0067(10) 0.0079(10)
C(13) 0.0322(11) 0.0421(12) 0.0365(11) 0.0060(10) 0.0035(9) 0.0002(9)
C(14) 0.0448(14) 0.0574(15) 0.0522(15) 0.0056(13) 0.0005(12) 0.0149(13)
C(15) 0.0369(12) 0.0561(15) 0.0564(16) 0.0103(12) -0.0013(12) 0.0009(12)
C(16) 0.0446(13) 0.0385(12) 0.0508(13) -0.0012(11) 0.0055(11) 0.0061(10)
C(17) 0.0373(12) 0.0444(13) 0.0514(14) -0.0036(10) -0.0008(11) 0.0021(11)
C(18) 0.0310(13) 0.0682(17) 0.0531(15) -0.0014(12) -0.0009(11) 0.0008(12)
C(19) 0.0716(19) 0.0428(13) 0.0543(15) 0.0025(13) 0.0184(14) -0.0045(12)
C(20) 0.0462(17) 0.096(2) 0.075(2) 0.0172(17) 0.0123(15) 0.050(2)
C(21) 0.107(2) 0.0518(18) 0.080(2) 0.0223(18) 0.048(2) 0.0046(16)
C(22) 0.095(2) 0.066(2) 0.093(2) 0.039(2) 0.057(2) 0.0354(19)

loop_
_atom_type_symbol
_atom_type_description
_atom_type_scat_dispersion_real
_atom_type_scat_dispersion_imag
_atom_type_scat_source
C C 0.018 0.009
;
International Tables for Crystallography
(1992, Vol. C, Tables 4.2.6.8 and 6.1.1.4)
;
H H 0.000 0.000
;
International Tables for Crystallography
(1992, Vol. C, Table 6.1.1.4)
;
O O 0.049 0.032
;
International Tables for Crystallography
(1992, Vol. C, Tables 4.2.6.8 and 6.1.1.4)
;

loop_
_geom_angle_atom_site_label_1
_geom_angle_atom_site_label_2
_geom_angle_atom_site_label_3
_geom_angle
_geom_angle_publ_flag
C(6) C(4) C(9) 119.11(18) yes
C(6) C(4) C(13) 118.64(19) yes
C(9) C(4) C(13) 122.25(18) yes
C(7) C(5) C(9) 115.63(16) yes
C(7) C(5) C(10) 110.81(16) yes
C(9) C(5) C(10) 112.00(16) yes
C(4) C(6) C(17) 121.1(2) yes
O(2) C(7) C(5) 102.43(14) yes
O(2) C(7) C(8) 109.04(16) yes
O(2) C(7) C(11) 109.91(16) yes
C(5) C(7) C(8) 111.85(16) yes
C(5) C(7) C(11) 109.29(16) yes
C(8) C(7) C(11) 113.72(17) yes
C(7) C(8) C(18) 111.85(19) yes
O(1) C(9) C(4) 108.87(16) yes
O(1) C(9) C(5) 112.75(17) yes
C(4) C(9) C(5) 110.42(16) yes
O(3) C(10) C(5) 120.04(19) yes
O(3) C(10) C(15) 122.2(2) yes
C(5) C(10) C(15) 117.75(19) yes
C(7) C(11) C(14) 119.5(2) yes
C(7) C(11) C(19) 122.4(2) yes
C(14) C(11) C(19) 118.0(2) yes
C(13) C(12) C(16) 120.7(2) yes
C(4) C(13) C(12) 120.3(2) yes
C(11) C(14) C(20) 120.5(2) yes
C(10) C(15) C(18) 112.5(2) yes
C(12) C(16) C(17) 119.3(2) yes
C(6) C(17) C(16) 120.0(2) yes
C(8) C(18) C(15) 111.4(2) yes
C(11) C(19) C(21) 121.3(2) yes
C(14) C(20) C(22) 120.0(3) yes
C(19) C(21) C(22) 120.4(3) yes
C(20) C(22) C(21) 119.8(3) yes
C(9) O(1) H(2) 107(2) no
C(7) O(2) H(20) 108.6(15) no
C(7) C(5) H(19) 108.3(10) no
C(9) C(5) H(19) 105.2(10) no
C(10) C(5) H(19) 104.0(11) no
C(4) C(6) H(3) 119.1(13) no
C(17) C(6) H(3) 119.7(13) no
C(7) C(8) H(12) 108.9(11) no
C(7) C(8) H(13) 109.6(12) no
C(18) C(8) H(12) 108.1(11) no
C(18) C(8) H(13) 111.6(12) no
H(12) C(8) H(13) 106.7(16) no
O(1) C(9) H(1) 108.7(11) no
C(4) C(9) H(1) 107.7(11) no
C(5) C(9) H(1) 108.3(11) no
C(13) C(12) H(6) 117.5(12) no
C(16) C(12) H(6) 121.8(12) no
C(4) C(13) H(7) 119.3(12) no
C(12) C(13) H(7) 120.4(12) no
C(11) C(14) H(14) 117.4(15) no
C(20) C(14) H(14) 122.1(15) no
C(10) C(15) H(8) 109.3(13) no
C(10) C(15) H(9) 106.4(14) no
C(18) C(15) H(8) 110.2(13) no
C(18) C(15) H(9) 104.6(13) no
H(8) C(15) H(9) 113.9(19) no
C(12) C(16) H(5) 120.1(13) no
C(17) C(16) H(5) 120.6(13) no
C(6) C(17) H(4) 119.8(12) no
C(16) C(17) H(4) 120.1(12) no
C(8) C(18) H(10) 108.7(13) no
C(8) C(18) H(11) 111.4(13) no
C(15) C(18) H(10) 111.5(13) no
C(15) C(18) H(11) 109.4(13) no
H(10) C(18) H(11) 104.3(18) no
C(11) C(19) H(18) 118.4(16) no
C(21) C(19) H(18) 120.2(16) no
C(14) C(20) H(15) 112.9(17) no
C(22) C(20) H(15) 127.2(17) no
C(19) C(21) H(17) 122.8(16) no
C(22) C(21) H(17) 116.4(16) no
C(20) C(22) H(16) 119.6(19) no
C(21) C(22) H(16) 120.5(18) no

loop_
_geom_bond_atom_site_label_1
_geom_bond_atom_site_label_2
_geom_bond_distance
_geom_bond_publ_flag
O(1) C(9) 1.430(2) yes
O(2) C(7) 1.440(2) yes
O(3) C(10) 1.221(2) yes
C(4) C(6) 1.396(2) yes
C(4) C(9) 1.521(2) yes
C(4) C(13) 1.383(2) yes
C(5) C(7) 1.556(2) yes
C(5) C(9) 1.552(2) yes
C(5) C(10) 1.523(2) yes
C(6) C(17) 1.381(3) yes
C(7) C(8) 1.536(3) yes
C(7) C(11) 1.524(3) yes
C(8) C(18) 1.519(3) yes
C(10) C(15) 1.493(3) yes
C(11) C(14) 1.389(3) yes
C(11) C(19) 1.393(3) yes
C(12) C(13) 1.386(3) yes
C(12) C(16) 1.389(3) yes
C(14) C(20) 1.397(4) yes
C(15) C(18) 1.535(3) yes
C(16) C(17) 1.381(3) yes
C(19) C(21) 1.377(4) yes
C(20) C(22) 1.385(5) yes
C(21) C(22) 1.366(6) yes
O(1) H(2) 0.83(3) no
O(2) H(20) 0.96(2) no
C(5) H(19) 1.05(2) no
C(6) H(3) 0.94(2) no
C(8) H(12) 1.012(19) no
C(8) H(13) 1.00(2) no
C(9) H(1) 1.010(19) no
C(12) H(6) 0.96(2) no
C(13) H(7) 0.97(2) no
C(14) H(14) 0.94(2) no
C(15) H(8) 1.04(2) no
C(15) H(9) 0.99(2) no
C(16) H(5) 0.94(2) no
C(17) H(4) 1.03(2) no
C(18) H(10) 1.03(2) no
C(18) H(11) 1.01(2) no
C(19) H(18) 0.97(2) no
C(20) H(15) 0.94(3) no
C(21) H(17) 1.08(3) no
C(22) H(16) 0.98(3) no

loop_
_geom_contact_atom_site_label_1
_geom_contact_atom_site_label_2
_geom_contact_distance
_geom_contact_site_symmetry_2
O(1) C(4) 3.564(2) 2_456
O(1) C(6) 3.447(2) 2_456
O(2) O(3) 2.877(2) 3_546
O(2) C(12) 3.465(2) 4_565
O(3) O(2) 2.877(2) 3_556
O(3) C(7) 3.485(2) 3_556
O(3) C(8) 3.317(2) 3_556
C(4) O(1) 3.564(2) 2_556
C(6) O(1) 3.447(2) 2_556
C(7) O(3) 3.485(2) 3_546
C(8) O(3) 3.317(2) 3_546
C(8) C(13) 3.571(3) 2_456
C(12) O(2) 3.465(2) 4_564
C(13) C(8) 3.571(3) 2_556
C(16) C(19) 3.509(3) 2_556
C(19) C(16) 3.509(3) 2_456
O(1) H(1) 2.975(19) 2_456
O(1) H(3) 3.32(2) 2_456
O(1) H(9) 3.19(2) 2_556
O(1) H(11) 3.09(2) 2_556
O(1) H(13) 3.58(2) 2_556
O(2) H(6) 2.71(2) 4_565
O(2) H(8) 3.29(2) 3_546
O(2) H(12) 3.512(19) 3_556
O(2) H(16) 3.27(3) 3_656
O(2) H(18) 3.46(2) 3_556
O(3) H(5) 3.00(2) 2_466
O(3) H(10) 3.29(2) 3_556
O(3) H(12) 2.559(19) 3_556
O(3) H(15) 3.20(3) 3_656
O(3) H(17) 3.41(3) 1_565
O(3) H(20) 1.93(2) 3_556
C(4) H(2) 3.11(3) 2_556
C(4) H(13) 3.00(2) 2_556
C(5) H(15) 3.49(2) 3_656
C(6) H(2) 2.85(3) 2_556
C(6) H(8) 3.15(2) 1_655
C(6) H(11) 3.43(2) 1_655
C(6) H(13) 3.53(2) 2_556
C(6) H(15) 3.46(2) 3_656
C(6) H(18) 3.59(2) 2_556
C(8) H(7) 3.57(2) 2_456
C(8) H(15) 3.50(3) 1_455
C(9) H(2) 3.57(3) 2_556
C(9) H(9) 3.54(2) 2_556
C(10) H(12) 3.205(19) 3_556
C(10) H(20) 2.84(2) 3_556
C(11) H(8) 3.34(2) 3_546
C(11) H(10) 3.43(2) 3_546
C(12) H(4) 2.92(2) 2_466
C(12) H(5) 3.23(2) 2_466
C(12) H(12) 3.586(19) 2_556
C(12) H(13) 3.20(2) 2_556
C(12) H(16) 3.14(3) 2_456
C(12) H(17) 3.24(3) 1_565
C(12) H(18) 2.86(2) 2_556
C(12) H(20) 3.39(2) 4_564
C(13) H(5) 3.25(2) 2_466
C(13) H(12) 3.522(19) 2_556
C(13) H(13) 2.81(2) 2_556
C(13) H(16) 3.33(3) 2_456
C(13) H(18) 3.37(2) 2_556
C(14) H(8) 3.23(2) 3_546
C(14) H(11) 3.42(2) 1_655
C(14) H(16) 3.14(3) 3_656
C(15) H(2) 3.55(3) 2_456
C(15) H(3) 3.17(2) 1_455
C(15) H(4) 3.18(2) 1_455
C(15) H(20) 3.25(2) 3_556
C(16) H(4) 3.53(2) 2_466
C(16) H(17) 2.80(3) 1_565
C(16) H(17) 3.22(2) 2_556
C(16) H(18) 2.74(2) 2_556
C(16) H(20) 3.58(2) 4_564
C(17) H(2) 3.36(3) 2_556
C(17) H(6) 3.23(2) 2_566
C(17) H(8) 3.04(2) 1_655
C(17) H(16) 3.27(3) 1_565
C(17) H(17) 3.03(3) 1_565
C(17) H(17) 3.51(2) 2_556
C(17) H(18) 3.14(2) 2_556
C(18) H(3) 3.24(2) 1_455
C(18) H(15) 3.37(2) 1_455
C(19) H(5) 3.60(2) 2_456
C(19) H(10) 2.99(2) 3_546
C(20) H(3) 3.28(2) 3_646
C(20) H(7) 3.24(2) 2_556
C(20) H(10) 3.58(2) 3_546
C(20) H(11) 3.22(2) 1_655
C(20) H(12) 3.52(2) 1_655
C(20) H(14) 3.54(2) 3_646
C(20) H(19) 3.10(2) 3_646
C(21) H(5) 3.53(2) 2_456
C(21) H(7) 3.43(2) 2_556
C(21) H(10) 2.86(2) 3_546
C(22) H(6) 3.15(2) 2_556
C(22) H(7) 2.86(2) 2_556
C(22) H(10) 3.19(2) 3_546
C(22) H(14) 2.89(2) 3_646
C(22) H(19) 3.48(2) 3_646
H(1) O(1) 2.975(19) 2_556
H(1) H(2) 3.02(3) 2_556
H(1) H(9) 3.03(3) 2_556
H(1) H(11) 3.54(3) 1_655
H(1) H(13) 3.53(3) 2_556
H(2) C(4) 3.11(3) 2_456
H(2) C(6) 2.85(3) 2_456
H(2) C(9) 3.57(3) 2_456
H(2) C(15) 3.55(3) 2_556
H(2) C(17) 3.36(3) 2_456
H(2) H(1) 3.02(3) 2_456
H(2) H(3) 2.85(3) 2_456
H(2) H(9) 2.84(3) 2_556
H(2) H(11) 3.10(3) 2_556
H(3) O(1) 3.32(2) 2_556
H(3) C(15) 3.17(2) 1_655
H(3) C(18) 3.24(2) 1_655
H(3) C(20) 3.28(2) 3_656
H(3) H(2) 2.85(3) 2_556
H(3) H(8) 2.63(3) 1_655
H(3) H(9) 3.26(3) 1_655
H(3) H(10) 3.51(3) 1_655
H(3) H(11) 2.59(3) 1_655
H(3) H(15) 3.04(3) 3_656
H(4) C(12) 2.92(2) 2_566
H(4) C(15) 3.18(2) 1_655
H(4) C(16) 3.53(2) 2_566
H(4) H(5) 3.46(3) 2_566
H(4) H(6) 2.37(3) 2_566
H(4) H(8) 2.34(3) 1_655
H(4) H(9) 3.22(3) 1_655
H(4) H(14) 3.22(3) 3_656
H(4) H(16) 2.86(3) 1_565
H(4) H(17) 3.38(3) 1_565
H(4) H(17) 3.31(3) 2_556
H(5) O(3) 3.00(2) 2_566
H(5) C(12) 3.23(2) 2_566
H(5) C(13) 3.25(2) 2_566
H(5) C(19) 3.60(2) 2_556
H(5) C(21) 3.53(2) 2_556
H(5) H(4) 3.46(3) 2_466
H(5) H(6) 3.25(2) 2_566
H(5) H(7) 3.26(3) 2_566
H(5) H(17) 2.94(3) 1_565
H(5) H(17) 2.82(3) 2_556
H(5) H(18) 2.98(3) 2_556
H(5) H(20) 3.13(3) 4_564
H(6) O(2) 2.71(2) 4_564
H(6) C(17) 3.23(2) 2_466
H(6) C(22) 3.15(2) 2_456
H(6) H(4) 2.37(3) 2_466
H(6) H(5) 3.25(2) 2_466
H(6) H(8) 3.48(3) 2_566
H(6) H(12) 3.50(2) 2_556
H(6) H(13) 3.55(3) 2_556
H(6) H(14) 3.43(3) 4_564
H(6) H(16) 2.38(3) 2_456
H(6) H(18) 3.13(3) 2_556
H(6) H(20) 2.72(3) 4_564
H(7) C(8) 3.57(2) 2_556
H(7) C(20) 3.24(2) 2_456
H(7) C(21) 3.43(2) 2_456
H(7) C(22) 2.86(2) 2_456
H(7) H(5) 3.26(3) 2_466
H(7) H(11) 3.20(3) 2_556
H(7) H(12) 3.45(2) 2_556
H(7) H(13) 3.00(2) 2_556
H(7) H(15) 3.45(3) 2_456
H(7) H(16) 2.81(3) 2_456
H(8) O(2) 3.29(2) 3_556
H(8) C(6) 3.15(2) 1_455
H(8) C(11) 3.34(2) 3_556
H(8) C(14) 3.23(2) 3_556
H(8) C(17) 3.04(2) 1_455
H(8) H(3) 2.63(3) 1_455
H(8) H(4) 2.34(3) 1_455
H(8) H(6) 3.48(3) 2_466
H(8) H(14) 3.30(3) 3_556
H(8) H(20) 2.69(3) 3_556
H(9) O(1) 3.19(2) 2_456
H(9) C(9) 3.54(2) 2_456
H(9) H(1) 3.03(3) 2_456
H(9) H(2) 2.84(3) 2_456
H(9) H(3) 3.26(3) 1_455
H(9) H(4) 3.22(3) 1_455
H(10) O(3) 3.29(2) 3_546
H(10) C(11) 3.43(2) 3_556
H(10) C(19) 2.99(2) 3_556
H(10) C(20) 3.58(2) 3_556
H(10) C(21) 2.86(2) 3_556
H(10) C(22) 3.19(2) 3_556
H(10) H(3) 3.51(3) 1_455
H(10) H(15) 3.23(3) 1_455
H(10) H(17) 3.29(3) 3_556
H(10) H(18) 3.31(3) 3_556
H(11) O(1) 3.09(2) 2_456
H(11) C(6) 3.43(2) 1_455
H(11) C(14) 3.42(2) 1_455
H(11) C(20) 3.22(2) 1_455
H(11) H(1) 3.54(3) 1_455
H(11) H(2) 3.10(3) 2_456
H(11) H(3) 2.59(3) 1_455
H(11) H(7) 3.20(3) 2_456
H(11) H(14) 3.33(3) 1_455
H(11) H(15) 2.88(3) 1_455
H(12) O(2) 3.512(19) 3_546
H(12) O(3) 2.559(19) 3_546
H(12) C(10) 3.205(19) 3_546
H(12) C(12) 3.586(19) 2_456
H(12) C(13) 3.522(19) 2_456
H(12) C(20) 3.52(2) 1_455
H(12) H(6) 3.50(2) 2_456
H(12) H(7) 3.45(2) 2_456
H(12) H(15) 2.79(3) 1_455
H(12) H(19) 3.49(2) 3_546
H(13) O(1) 3.58(2) 2_456
H(13) C(4) 3.00(2) 2_456
H(13) C(6) 3.53(2) 2_456
H(13) C(12) 3.20(2) 2_456
H(13) C(13) 2.81(2) 2_456
H(13) H(1) 3.53(3) 2_456
H(13) H(6) 3.55(3) 2_456
H(13) H(7) 3.00(2) 2_456
H(14) C(20) 3.54(2) 3_656
H(14) C(22) 2.89(2) 3_656
H(14) H(4) 3.22(3) 3_646
H(14) H(6) 3.43(3) 4_565
H(14) H(8) 3.30(3) 3_546
H(14) H(11) 3.33(3) 1_655
H(14) H(15) 3.59(3) 3_656
H(14) H(16) 2.21(4) 3_656
H(15) O(3) 3.20(3) 3_646
H(15) C(5) 3.49(2) 3_646
H(15) C(6) 3.46(2) 3_646
H(15) C(8) 3.50(3) 1_655
H(15) C(18) 3.37(2) 1_655
H(15) H(3) 3.04(3) 3_646
H(15) H(7) 3.45(3) 2_556
H(15) H(10) 3.23(3) 1_655
H(15) H(11) 2.88(3) 1_655
H(15) H(12) 2.79(3) 1_655
H(15) H(14) 3.59(3) 3_646
H(15) H(19) 2.51(3) 3_646
H(16) O(2) 3.27(3) 3_646
H(16) C(12) 3.14(3) 2_556
H(16) C(13) 3.33(3) 2_556
H(16) C(14) 3.14(3) 3_646
H(16) C(17) 3.27(3) 1_545
H(16) H(4) 2.86(3) 1_545
H(16) H(6) 2.38(3) 2_556
H(16) H(7) 2.81(3) 2_556
H(16) H(14) 2.21(4) 3_646
H(16) H(19) 3.16(3) 3_646
H(17) O(3) 3.41(3) 1_545
H(17) C(12) 3.24(3) 1_545
H(17) C(16) 2.80(3) 1_545
H(17) C(16) 3.22(2) 2_456
H(17) C(17) 3.03(3) 1_545
H(17) C(17) 3.51(2) 2_456
H(17) H(4) 3.38(3) 1_545
H(17) H(4) 3.31(3) 2_456
H(17) H(5) 2.94(3) 1_545
H(17) H(5) 2.82(3) 2_456
H(17) H(10) 3.29(3) 3_546
H(18) O(2) 3.46(2) 3_546
H(18) C(6) 3.59(2) 2_456
H(18) C(12) 2.86(2) 2_456
H(18) C(13) 3.37(2) 2_456
H(18) C(16) 2.74(2) 2_456
H(18) C(17) 3.14(2) 2_456
H(18) H(5) 2.98(3) 2_456
H(18) H(6) 3.13(3) 2_456
H(18) H(10) 3.31(3) 3_546
H(18) H(20) 3.48(3) 3_546
H(19) C(20) 3.10(2) 3_656
H(19) C(22) 3.48(2) 3_656
H(19) H(12) 3.49(2) 3_556
H(19) H(15) 2.51(3) 3_656
H(19) H(16) 3.16(3) 3_656
H(20) O(3) 1.93(2) 3_546
H(20) C(10) 2.84(2) 3_546
H(20) C(12) 3.39(2) 4_565
H(20) C(15) 3.25(2) 3_546
H(20) C(16) 3.58(2) 4_565
H(20) H(5) 3.13(3) 4_565
H(20) H(6) 2.72(3) 4_565
H(20) H(8) 2.69(3) 3_546
H(20) H(18) 3.48(3) 3_556

loop_
_geom_torsion_atom_site_label_1
_geom_torsion_atom_site_label_2
_geom_torsion_atom_site_label_3
_geom_torsion_atom_site_label_4
_geom_torsion
C(6) C(4) C(9) O(1) -166.61(18)
C(6) C(4) C(9) C(5) 69.1(2)
C(9) C(4) C(6) C(17) -179.1(2)
C(6) C(4) C(13) C(12) -0.3(3)
C(13) C(4) C(6) C(17) 1.1(3)
C(9) C(4) C(13) C(12) 179.96(14)
C(13) C(4) C(9) O(1) 13.2(2)
C(13) C(4) C(9) C(5) -111.1(2)
C(7) C(5) C(9) O(1) 65.4(2)
C(7) C(5) C(9) C(4) -172.55(16)
C(9) C(5) C(7) O(2) 163.39(16)
C(9) C(5) C(7) C(8) -80.0(2)
C(9) C(5) C(7) C(11) 46.9(2)
C(7) C(5) C(10) O(3) 135.0(2)
C(7) C(5) C(10) C(15) -45.6(2)
C(10) C(5) C(7) O(2) -67.79(19)
C(10) C(5) C(7) C(8) 48.8(2)
C(10) C(5) C(7) C(11) 175.68(16)
C(9) C(5) C(10) O(3) -94.3(2)
C(9) C(5) C(10) C(15) 85.1(2)
C(10) C(5) C(9) O(1) -62.8(2)
C(10) C(5) C(9) C(4) 59.2(2)
C(4) C(6) C(17) C(16) -0.8(3)
O(2) C(7) C(8) C(18) 56.3(2)
O(2) C(7) C(11) C(14) -45.4(2)
O(2) C(7) C(11) C(19) 137.8(2)
C(5) C(7) C(8) C(18) -56.2(2)
C(5) C(7) C(11) C(14) 66.3(2)
C(5) C(7) C(11) C(19) -110.6(2)
C(8) C(7) C(11) C(14) -168.0(2)
C(8) C(7) C(11) C(19) 15.2(3)
C(11) C(7) C(8) C(18) 179.37(18)
C(7) C(8) C(18) C(15) 56.4(2)
O(3) C(10) C(15) C(18) -133.8(2)
C(5) C(10) C(15) C(18) 46.8(2)
C(7) C(11) C(14) C(20) -175.4(2)
C(7) C(11) C(19) C(21) 175.8(2)
C(14) C(11) C(19) C(21) -1.0(4)
C(19) C(11) C(14) C(20) 1.6(3)
C(13) C(12) C(16) C(17) 1.1(3)
C(16) C(12) C(13) C(4) -0.8(3)
C(11) C(14) C(20) C(22) -0.7(4)
C(10) C(15) C(18) C(8) -50.6(2)
C(12) C(16) C(17) C(6) -0.2(3)
C(11) C(19) C(21) C(22) -0.4(5)
C(14) C(20) C(22) C(21) -0.8(5)
C(19) C(21) C(22) C(20) 1.3(5)
